data_7046890
loop_
_publ_author_name
'Bushuev, Mark B.'
'Krivopalov, Viktor P.'
'Nikolaenkova, Elena B.'
'Vinogradova, Katerina A.'
'Gatilov, Yuri V.'

_publ_section_title
;
 Hysteretic spin crossover in isomeric iron(ii) complexes.
;
_journal_issue 29
_journal_name_full 'Dalton transactions (Cambridge, England : 2003)'
_journal_page_first 9585
_journal_page_last 9591
_journal_paper_doi 10.1039/c8dt02223b
_journal_volume 47
_journal_year 2018
_chemical_formula_moiety 'C30 H30 N10 Fe 2+, 2(B F4 -1), C2 H6 O'
_chemical_formula_sum 'C32 H36 B2 F8 Fe N10 O'
_chemical_formula_weight 806.18
_chemical_name_systematic
'bis(2-(3,5-dimethyl-1H-pyrazol-1-yl)-4-methyl-6-(pyridin-2-yl)pyrimidine)iron(II)tetrafluoroborate  ethanol solvate (1:1)'
_space_group_crystal_system monoclinic
_space_group_IT_number 14
_space_group_name_Hall '-P 2ybc'
_space_group_name_H-M_alt 'P 1 21/c 1'
_symmetry_space_group_name_Hall '-P 2ybc'
_symmetry_space_group_name_H-M 'P 1 21/c 1'
_atom_sites_solution_hydrogens geom
_audit_creation_method SHELXL-2014/7
_audit_update_record
;
2018-05-24 deposited with the CCDC.
2018-06-28 downloaded from the CCDC.
;
_cell_angle_alpha 90
_cell_angle_beta 93.482(2)
_cell_angle_gamma 90
_cell_formula_units_Z 4
_cell_length_a 8.8221(5)
_cell_length_b 14.8811(7)
_cell_length_c 27.4419(15)
_cell_measurement_reflns_used 9932
_cell_measurement_temperature 198(2)
_cell_measurement_theta_max 27.45
_cell_measurement_theta_min 2.31
_cell_volume 3596.0(3)
_computing_cell_refinement 'Bruker SAINT'
_computing_data_collection 'Bruker APEX2'
_computing_data_reduction 'Bruker SAINT'
_computing_molecular_graphics 'Bruker SHELXTL'
_computing_publication_material 'Bruker SHELXTL'
_computing_structure_refinement 'SHELXL-2014/7 (Sheldrick, 2014)'
_computing_structure_solution 'SHELXS-97 (Sheldrick, 2008)'
_diffrn_ambient_temperature 198(2)
_diffrn_measured_fraction_theta_full 0.999
_diffrn_measured_fraction_theta_max 0.983
_diffrn_measurement_device_type 'Bruker APEX-II CCD'
_diffrn_measurement_method '\f and \w scans'
_diffrn_radiation_type MoK\a
_diffrn_radiation_wavelength 0.71073
_diffrn_reflns_av_R_equivalents 0.0260
_diffrn_reflns_av_unetI/netI 0.0251
_diffrn_reflns_Laue_measured_fraction_full 0.999
_diffrn_reflns_Laue_measured_fraction_max 0.983
_diffrn_reflns_limit_h_max 11
_diffrn_reflns_limit_h_min -11
_diffrn_reflns_limit_k_max 19
_diffrn_reflns_limit_k_min -19
_diffrn_reflns_limit_l_max 35
_diffrn_reflns_limit_l_min -35
_diffrn_reflns_number 53148
_diffrn_reflns_point_group_measured_fraction_full 0.999
_diffrn_reflns_point_group_measured_fraction_max 0.983
_diffrn_reflns_theta_full 25.242
_diffrn_reflns_theta_max 27.522
_diffrn_reflns_theta_min 2.313
_exptl_absorpt_coefficient_mu 0.504
_exptl_absorpt_correction_T_max 0.8621
_exptl_absorpt_correction_T_min 0.7861
_exptl_absorpt_correction_type multi-scan
_exptl_absorpt_process_details SADABS-2008/1
_exptl_crystal_colour red
_exptl_crystal_density_diffrn 1.489
_exptl_crystal_description prism
_exptl_crystal_F_000 1656
_exptl_crystal_size_max 0.410
_exptl_crystal_size_mid 0.130
_exptl_crystal_size_min 0.120
_refine_diff_density_max 1.472
_refine_diff_density_min -0.900
_refine_diff_density_rms 0.097
_refine_ls_extinction_method none
_refine_ls_goodness_of_fit_ref 0.949
_refine_ls_hydrogen_treatment constr
_refine_ls_matrix_type full
_refine_ls_number_parameters 504
_refine_ls_number_reflns 8152
_refine_ls_number_restraints 37
_refine_ls_restrained_S_all 0.949
_refine_ls_R_factor_all 0.0858
_refine_ls_R_factor_gt 0.0685
_refine_ls_shift/su_max 0.003
_refine_ls_shift/su_mean 0.000
_refine_ls_structure_factor_coef Fsqd
_refine_ls_weighting_details 'w=1/[\s^2^(Fo^2^)+(0.0960P)^2^+12.1400P] where P=(Fo^2^+2Fc^2^)/3'
_refine_ls_weighting_scheme calc
_refine_ls_wR_factor_gt 0.1801
_refine_ls_wR_factor_ref 0.1941
_reflns_Friedel_coverage 0.000
_reflns_number_gt 6565
_reflns_number_total 8152
_reflns_threshold_expression 'I > 2\s(I)'
_cod_data_source_file c8dt02223b2.cif
_cod_data_source_block bush342
_cod_depositor_comments 'Adding full bibliography for 7046890.cif.'
_cod_database_code 7046890
_shelx_shelxl_version_number 2014/7
_shelx_space_group_comment
;
The symmetry employed for this shelxl refinement is uniquely defined
by the following loop, which should always be used as a source of
symmetry information in preference to the above space-group names.
They are only intended as comments.
;

loop_
_space_group_symop_operation_xyz
'x, y, z'
'-x, y+1/2, -z+1/2'
'-x, -y, -z'
'x, -y-1/2, z-1/2'

loop_
_atom_site_label
_atom_site_type_symbol
_atom_site_fract_x
_atom_site_fract_y
_atom_site_fract_z
_atom_site_U_iso_or_equiv
_atom_site_adp_type
_atom_site_occupancy
_atom_site_site_symmetry_order
_atom_site_calc_flag
_atom_site_refinement_flags_posn
_atom_site_refinement_flags_adp
_atom_site_refinement_flags_occupancy
_atom_site_disorder_assembly
_atom_site_disorder_group
Fe1 Fe 0.51131(5) 0.69661(3) 0.38095(2) 0.02164(14) Uani 1 1 d . . . . .
C1 C 0.4591(4) 0.5195(2) 0.34820(12) 0.0287(7) Uani 1 1 d . . . . .
N1 N 0.4138(4) 0.4505(2) 0.32111(11) 0.0359(7) Uani 1 1 d . . . . .
N2 N 0.4378(3) 0.60603(19) 0.33777(9) 0.0246(5) Uani 1 1 d . . . . .
C2 C 0.3650(4) 0.6274(3) 0.29466(11) 0.0296(7) Uani 1 1 d . . . . .
C3 C 0.3118(4) 0.5598(3) 0.26394(13) 0.0381(9) Uani 1 1 d . . . . .
H3 H 0.2609 0.5732 0.2333 0.046 Uiso 1 1 calc R U . . .
N3 N 0.4165(3) 0.77224(19) 0.32782(10) 0.0259(6) Uani 1 1 d . . . . .
N4 N 0.5395(3) 0.5079(2) 0.39322(11) 0.0312(6) Uani 1 1 d . . . . .
C4 C 0.3345(4) 0.4715(3) 0.27895(13) 0.0383(9) Uani 1 1 d . . . . .
N5 N 0.5799(3) 0.58630(19) 0.41822(10) 0.0266(6) Uani 1 1 d . . . . .
C5 C 0.2709(6) 0.3936(3) 0.24957(16) 0.0558(13) Uani 1 1 d . . . . .
H5A H 0.3363 0.3409 0.2553 0.084 Uiso 1 1 calc R U . . .
H5B H 0.2664 0.4090 0.2148 0.084 Uiso 1 1 calc R U . . .
H5C H 0.1685 0.3799 0.2594 0.084 Uiso 1 1 calc R U . . .
N6 N 0.7910(3) 0.8775(2) 0.45278(10) 0.0307(6) Uani 1 1 d . . . . .
C6 C 0.3552(4) 0.7248(3) 0.28841(12) 0.0299(7) Uani 1 1 d . . . . .
N7 N 0.5828(3) 0.78677(18) 0.42449(9) 0.0240(5) Uani 1 1 d . . . . .
C7 C 0.2920(4) 0.7681(3) 0.24736(14) 0.0403(9) Uani 1 1 d . . . . .
H7 H 0.2520 0.7348 0.2200 0.048 Uiso 1 1 calc R U . . .
N8 N 0.3343(3) 0.70753(19) 0.42170(9) 0.0245(5) Uani 1 1 d . . . . .
C8 C 0.2885(5) 0.8615(3) 0.24728(16) 0.0500(11) Uani 1 1 d . . . . .
H8 H 0.2452 0.8928 0.2196 0.060 Uiso 1 1 calc R U . . .
N9 N 0.7929(3) 0.78731(19) 0.38157(10) 0.0253(6) Uani 1 1 d . . . . .
C9 C 0.3476(5) 0.9089(3) 0.28706(16) 0.0485(10) Uani 1 1 d . . . . .
H9 H 0.3445 0.9727 0.2874 0.058 Uiso 1 1 calc R U . . .
N10 N 0.7165(3) 0.71872(19) 0.35603(9) 0.0252(6) Uani 1 1 d . . . . .
C10 C 0.4114(4) 0.8622(3) 0.32640(14) 0.0360(8) Uani 1 1 d . . . . .
H10 H 0.4536 0.8950 0.3537 0.043 Uiso 1 1 calc R U . . .
C11 C 0.6498(4) 0.5588(3) 0.45965(12) 0.0320(7) Uani 1 1 d . . . . .
C12 C 0.6551(5) 0.4637(3) 0.46134(14) 0.0400(9) Uani 1 1 d . . . . .
H12 H 0.6988 0.4281 0.4873 0.048 Uiso 1 1 calc R U . . .
C13 C 0.5863(5) 0.4328(3) 0.41904(14) 0.0382(8) Uani 1 1 d . . . . .
C14 C 0.7105(4) 0.6223(3) 0.49758(13) 0.0401(9) Uani 1 1 d . . . . .
H14A H 0.7675 0.6700 0.4822 0.060 Uiso 1 1 calc R U . . .
H14B H 0.7780 0.5900 0.5213 0.060 Uiso 1 1 calc R U . . .
H14C H 0.6263 0.6488 0.5143 0.060 Uiso 1 1 calc R U . . .
C15 C 0.5625(7) 0.3386(3) 0.40005(18) 0.0624(14) Uani 1 1 d . . . . .
H15A H 0.4536 0.3273 0.3940 0.094 Uiso 1 1 calc R U . . .
H15B H 0.6050 0.2957 0.4243 0.094 Uiso 1 1 calc R U . . .
H15C H 0.6136 0.3316 0.3695 0.094 Uiso 1 1 calc R U . . .
C16 C 0.7224(4) 0.8214(2) 0.42192(11) 0.0247(6) Uani 1 1 d . . . . .
C17 C 0.5006(4) 0.8124(2) 0.46199(11) 0.0258(6) Uani 1 1 d . . . . .
C18 C 0.5616(4) 0.8732(2) 0.49606(12) 0.0303(7) Uani 1 1 d . . . . .
H18 H 0.5053 0.8930 0.5225 0.036 Uiso 1 1 calc R U . . .
C19 C 0.7088(4) 0.9045(2) 0.49019(12) 0.0313(7) Uani 1 1 d . . . . .
C20 C 0.7866(5) 0.9691(3) 0.52556(15) 0.0464(10) Uani 1 1 d . . . . .
H20A H 0.8805 0.9420 0.5397 0.070 Uiso 1 1 calc R U . . .
H20B H 0.7193 0.9829 0.5517 0.070 Uiso 1 1 calc R U . . .
H20C H 0.8108 1.0246 0.5084 0.070 Uiso 1 1 calc R U . . .
C21 C 0.3532(4) 0.7664(2) 0.45999(11) 0.0256(6) Uani 1 1 d . . . . .
C22 C 0.2436(4) 0.7782(2) 0.49326(12) 0.0316(7) Uani 1 1 d . . . . .
H22 H 0.2601 0.8190 0.5197 0.038 Uiso 1 1 calc R U . . .
C23 C 0.1090(4) 0.7298(3) 0.48764(14) 0.0387(8) Uani 1 1 d . . . . .
H23 H 0.0319 0.7372 0.5100 0.046 Uiso 1 1 calc R U . . .
C24 C 0.0895(4) 0.6705(3) 0.44877(14) 0.0372(8) Uani 1 1 d . . . . .
H24 H -0.0015 0.6366 0.4442 0.045 Uiso 1 1 calc R U . . .
C25 C 0.2035(4) 0.6611(3) 0.41666(12) 0.0304(7) Uani 1 1 d . . . . .
H25 H 0.1888 0.6205 0.3901 0.036 Uiso 1 1 calc R U . . .
C26 C 0.8053(4) 0.6962(2) 0.32074(12) 0.0288(7) Uani 1 1 d . . . . .
C27 C 0.9367(4) 0.7499(3) 0.32316(13) 0.0330(8) Uani 1 1 d . . . . .
H27 H 1.0176 0.7464 0.3019 0.040 Uiso 1 1 calc R U . . .
C28 C 0.9276(4) 0.8081(2) 0.36132(13) 0.0303(7) Uani 1 1 d . . . . .
C29 C 0.7626(5) 0.6240(3) 0.28450(14) 0.0430(9) Uani 1 1 d . . . . .
H29A H 0.7247 0.5715 0.3016 0.064 Uiso 1 1 calc R U . . .
H29B H 0.8519 0.6068 0.2671 0.064 Uiso 1 1 calc R U . . .
H29C H 0.6831 0.6463 0.2611 0.064 Uiso 1 1 calc R U . . .
C30 C 1.0292(4) 0.8822(3) 0.37915(15) 0.0394(9) Uani 1 1 d . . . . .
H30A H 1.1135 0.8881 0.3577 0.059 Uiso 1 1 calc R U . . .
H30B H 1.0694 0.8688 0.4124 0.059 Uiso 1 1 calc R U . . .
H30C H 0.9718 0.9386 0.3791 0.059 Uiso 1 1 calc R U . . .
B1 B 0.6247(9) 0.0641(4) 0.37601(19) 0.0633(17) Uani 1 1 d . . . . .
F1 F 0.5820(10) 0.1237(4) 0.34244(19) 0.208(4) Uani 1 1 d . . . . .
F2 F 0.7040(9) 0.1047(4) 0.41249(19) 0.181(3) Uani 1 1 d . . . . .
F3 F 0.5064(6) 0.0245(3) 0.39835(18) 0.1229(18) Uani 1 1 d . . . . .
F4 F 0.7085(4) -0.0016(2) 0.35525(10) 0.0683(8) Uani 1 1 d . . . . .
B21 B 0.0194(8) 0.4734(5) 0.3629(3) 0.093 Uiso 0.337(10) 1 d D U P A 1
F51 F -0.0815(9) 0.5135(8) 0.3918(3) 0.093(5) Uiso 0.337(10) 1 d D . P A 1
F61 F 0.0614(8) 0.5333(5) 0.3284(2) 0.057(3) Uiso 0.337(10) 1 d D . P A 1
F71 F 0.1450(9) 0.4474(5) 0.3909(3) 0.055(3) Uiso 0.337(10) 1 d D . P A 1
F81 F -0.0463(13) 0.4003(5) 0.3405(4) 0.113(5) Uiso 0.337(10) 1 d D . P A 1
B22 B -0.0147(10) 0.4367(6) 0.3713(3) 0.093 Uiso 0.310(7) 1 d D U P B 2
F52 F -0.0195(14) 0.3899(8) 0.4138(3) 0.105(5) Uiso 0.310(7) 1 d D . P B 2
F62 F 0.0075(14) 0.3781(7) 0.3338(3) 0.097(5) Uiso 0.310(7) 1 d D . P B 2
F72 F -0.1493(10) 0.4807(7) 0.3619(4) 0.088(4) Uiso 0.310(7) 1 d D . P B 2
F82 F 0.1011(12) 0.4971(8) 0.3748(6) 0.271(16) Uiso 0.310(7) 1 d D . P B 2
B23 B -0.0130(8) 0.4622(5) 0.3684(2) 0.028(2) Uiso 0.353(11) 1 d D . P C 3
F53 F -0.1032(8) 0.5330(4) 0.3808(3) 0.052(3) Uiso 0.353(11) 1 d D . P C 3
F63 F -0.1028(12) 0.3901(5) 0.3564(4) 0.103(4) Uiso 0.353(11) 1 d D . P C 3
F73 F 0.0850(11) 0.4419(6) 0.4068(3) 0.098(4) Uiso 0.353(11) 1 d D . P C 3
F83 F 0.0658(11) 0.4866(9) 0.3291(3) 0.144(6) Uiso 0.353(11) 1 d D . P C 3
O11S O 0.1342(10) 0.2438(6) 0.4177(3) 0.128(3) Uiso 0.720(7) 1 d D . P D 1
H11S H 0.0614 0.2783 0.4098 0.192 Uiso 0.720(7) 1 calc R U P D 1
C11S C 0.1881(13) 0.2037(9) 0.3751(4) 0.125(4) Uiso 0.720(7) 1 d D . P D 1
H11A H 0.2662 0.1579 0.3842 0.150 Uiso 0.720(7) 1 calc R U P D 1
H11B H 0.2344 0.2498 0.3546 0.150 Uiso 0.720(7) 1 calc R U P D 1
C21S C 0.0544(19) 0.1604(12) 0.3471(5) 0.172(7) Uiso 0.720(7) 1 d D . P D 1
H21A H 0.0886 0.1321 0.3175 0.258 Uiso 0.720(7) 1 calc R U P D 1
H21B H 0.0097 0.1147 0.3676 0.258 Uiso 0.720(7) 1 calc R U P D 1
H21C H -0.0220 0.2063 0.3382 0.258 Uiso 0.720(7) 1 calc R U P D 1
O12S O 0.018(2) 0.2197(15) 0.3078(8) 0.120 Uiso 0.280(7) 1 d D U P D 2
H12S H 0.0078 0.2721 0.3185 0.180 Uiso 0.280(7) 1 calc R U P D 2
C12S C 0.095(3) 0.166(2) 0.3442(11) 0.120 Uiso 0.280(7) 1 d D U P D 2
H12A H 0.0779 0.1014 0.3367 0.144 Uiso 0.280(7) 1 calc R U P D 2
H12B H 0.0543 0.1784 0.3764 0.144 Uiso 0.280(7) 1 calc R U P D 2
C22S C 0.262(2) 0.187(2) 0.3458(12) 0.120 Uiso 0.280(7) 1 d D U P D 2
H22A H 0.3158 0.1498 0.3709 0.180 Uiso 0.280(7) 1 calc R U P D 2
H22B H 0.3017 0.1737 0.3140 0.180 Uiso 0.280(7) 1 calc R U P D 2
H22C H 0.2782 0.2505 0.3536 0.180 Uiso 0.280(7) 1 calc R U P D 2

loop_
_atom_site_aniso_label
_atom_site_aniso_U_11
_atom_site_aniso_U_22
_atom_site_aniso_U_33
_atom_site_aniso_U_23
_atom_site_aniso_U_13
_atom_site_aniso_U_12
Fe1 0.0214(2) 0.0273(3) 0.0163(2) 0.00003(17) 0.00161(15) -0.00013(17)
C1 0.0286(16) 0.0320(18) 0.0264(16) -0.0020(13) 0.0091(13) -0.0030(14)
N1 0.0426(17) 0.0351(16) 0.0311(15) -0.0056(13) 0.0112(13) -0.0086(14)
N2 0.0227(13) 0.0328(15) 0.0185(12) -0.0002(10) 0.0036(10) -0.0015(11)
C2 0.0265(16) 0.043(2) 0.0194(14) 0.0004(13) 0.0027(12) -0.0052(14)
C3 0.040(2) 0.052(2) 0.0221(16) -0.0013(15) -0.0004(14) -0.0127(17)
N3 0.0222(13) 0.0329(15) 0.0229(13) 0.0031(11) 0.0054(10) 0.0008(11)
N4 0.0360(16) 0.0282(15) 0.0299(14) 0.0026(11) 0.0049(12) 0.0024(12)
C4 0.042(2) 0.048(2) 0.0265(17) -0.0110(16) 0.0095(15) -0.0173(17)
N5 0.0244(13) 0.0337(15) 0.0222(13) 0.0026(11) 0.0037(10) 0.0018(11)
C5 0.072(3) 0.060(3) 0.036(2) -0.017(2) 0.008(2) -0.033(2)
N6 0.0305(15) 0.0309(15) 0.0302(14) -0.0024(12) -0.0014(11) -0.0023(12)
C6 0.0248(16) 0.044(2) 0.0207(15) 0.0032(13) 0.0019(12) -0.0005(14)
N7 0.0236(13) 0.0290(14) 0.0196(12) 0.0007(10) 0.0027(10) 0.0015(11)
C7 0.0360(19) 0.057(2) 0.0277(17) 0.0097(16) -0.0021(15) -0.0007(18)
N8 0.0229(13) 0.0308(14) 0.0197(12) 0.0023(10) 0.0016(10) 0.0023(11)
C8 0.045(2) 0.061(3) 0.043(2) 0.022(2) -0.0026(18) 0.009(2)
N9 0.0221(13) 0.0289(14) 0.0252(13) 0.0011(11) 0.0040(10) -0.0007(11)
C9 0.049(2) 0.047(2) 0.051(2) 0.019(2) 0.0079(19) 0.009(2)
N10 0.0243(13) 0.0297(14) 0.0216(12) 0.0001(10) 0.0021(10) 0.0014(11)
C10 0.0366(19) 0.0340(19) 0.0384(19) 0.0069(15) 0.0094(15) 0.0048(15)
C11 0.0266(16) 0.045(2) 0.0250(16) 0.0068(14) 0.0040(13) 0.0037(15)
C12 0.045(2) 0.039(2) 0.0365(19) 0.0112(16) 0.0069(16) 0.0078(17)
C13 0.045(2) 0.0338(19) 0.0363(19) 0.0091(15) 0.0096(16) 0.0067(16)
C14 0.037(2) 0.052(2) 0.0302(18) 0.0060(16) -0.0037(15) -0.0023(17)
C15 0.102(4) 0.036(2) 0.049(3) 0.005(2) 0.005(3) 0.009(3)
C16 0.0249(15) 0.0268(16) 0.0221(14) 0.0019(12) 0.0001(12) 0.0007(12)
C17 0.0269(15) 0.0296(17) 0.0211(14) 0.0023(12) 0.0032(12) 0.0024(13)
C18 0.0356(18) 0.0319(18) 0.0236(15) -0.0048(13) 0.0029(13) 0.0023(14)
C19 0.0366(18) 0.0303(17) 0.0265(16) -0.0055(13) -0.0026(13) 0.0000(14)
C20 0.049(2) 0.050(2) 0.040(2) -0.0162(18) -0.0033(18) -0.0110(19)
C21 0.0259(15) 0.0301(17) 0.0207(14) 0.0025(12) 0.0011(12) 0.0042(13)
C22 0.0344(18) 0.0361(19) 0.0250(16) 0.0011(13) 0.0080(13) 0.0045(15)
C23 0.0313(18) 0.051(2) 0.0354(19) 0.0034(17) 0.0138(15) 0.0036(16)
C24 0.0252(17) 0.046(2) 0.041(2) 0.0053(16) 0.0062(14) -0.0042(15)
C25 0.0241(16) 0.0385(19) 0.0287(16) 0.0017(14) 0.0015(13) -0.0018(14)
C26 0.0273(16) 0.0368(18) 0.0228(15) 0.0035(13) 0.0053(12) 0.0075(14)
C27 0.0249(16) 0.045(2) 0.0299(17) 0.0074(15) 0.0096(13) 0.0065(15)
C28 0.0219(15) 0.0361(19) 0.0329(17) 0.0088(14) 0.0025(13) 0.0039(14)
C29 0.041(2) 0.055(2) 0.0337(19) -0.0114(17) 0.0129(16) 0.0015(18)
C30 0.0273(18) 0.042(2) 0.049(2) 0.0018(17) 0.0057(16) -0.0086(15)
B1 0.110(5) 0.044(3) 0.038(3) -0.006(2) 0.026(3) 0.005(3)
F1 0.370(10) 0.166(5) 0.101(3) 0.069(4) 0.117(5) 0.180(6)
F2 0.263(7) 0.172(5) 0.112(4) -0.103(4) 0.052(4) -0.085(5)
F3 0.145(4) 0.111(3) 0.121(3) -0.047(3) 0.078(3) -0.023(3)
F4 0.087(2) 0.0727(19) 0.0453(15) -0.0117(14) 0.0065(14) 0.0251(17)

loop_
_atom_type_symbol
_atom_type_description
_atom_type_scat_dispersion_real
_atom_type_scat_dispersion_imag
_atom_type_scat_source
C C 0.0033 0.0016 'International Tables Vol C Tables 4.2.6.8 and 6.1.1.4'
H H 0.0000 0.0000 'International Tables Vol C Tables 4.2.6.8 and 6.1.1.4'
B B 0.0013 0.0007 'International Tables Vol C Tables 4.2.6.8 and 6.1.1.4'
N N 0.0061 0.0033 'International Tables Vol C Tables 4.2.6.8 and 6.1.1.4'
O O 0.0106 0.0060 'International Tables Vol C Tables 4.2.6.8 and 6.1.1.4'
F F 0.0171 0.0103 'International Tables Vol C Tables 4.2.6.8 and 6.1.1.4'
Fe Fe 0.3463 0.8444 'International Tables Vol C Tables 4.2.6.8 and 6.1.1.4'

loop_
_geom_angle_atom_site_label_1
_geom_angle_atom_site_label_2
_geom_angle_atom_site_label_3
_geom_angle
N7 Fe1 N2 179.36(11)
N7 Fe1 N8 80.12(11)
N2 Fe1 N8 99.25(11)
N7 Fe1 N3 99.93(12)
N2 Fe1 N3 80.22(12)
N8 Fe1 N3 93.24(11)
N7 Fe1 N10 79.87(11)
N2 Fe1 N10 100.76(11)
N8 Fe1 N10 159.99(11)
N3 Fe1 N10 90.31(11)
N7 Fe1 N5 100.40(11)
N2 Fe1 N5 79.45(12)
N8 Fe1 N5 90.17(11)
N3 Fe1 N5 159.67(12)
N10 Fe1 N5 93.31(11)
N1 C1 N2 126.9(3)
N1 C1 N4 121.6(3)
N2 C1 N4 111.5(3)
C1 N1 C4 115.2(3)
C1 N2 C2 118.0(3)
C1 N2 Fe1 121.3(2)
C2 N2 Fe1 120.7(2)
N2 C2 C3 119.5(3)
N2 C2 C6 111.0(3)
C3 C2 C6 129.6(3)
C2 C3 C4 118.2(3)
C2 C3 H3 120.9
C4 C3 H3 120.9
C10 N3 C6 118.7(3)
C10 N3 Fe1 126.8(2)
C6 N3 Fe1 114.5(2)
C13 N4 N5 111.6(3)
C13 N4 C1 132.6(3)
N5 N4 C1 115.7(3)
N1 C4 C3 122.1(3)
N1 C4 C5 115.9(4)
C3 C4 C5 122.0(4)
C11 N5 N4 104.9(3)
C11 N5 Fe1 143.1(3)
N4 N5 Fe1 112.01(19)
C4 C5 H5A 109.5
C4 C5 H5B 109.5
H5A C5 H5B 109.5
C4 C5 H5C 109.5
H5A C5 H5C 109.5
H5B C5 H5C 109.5
C16 N6 C19 115.6(3)
N3 C6 C7 121.3(4)
N3 C6 C2 113.6(3)
C7 C6 C2 125.1(3)
C16 N7 C17 118.0(3)
C16 N7 Fe1 121.0(2)
C17 N7 Fe1 120.7(2)
C8 C7 C6 118.3(4)
C8 C7 H7 120.8
C6 C7 H7 120.8
C25 N8 C21 118.0(3)
C25 N8 Fe1 126.9(2)
C21 N8 Fe1 115.0(2)
C9 C8 C7 120.2(4)
C9 C8 H8 119.9
C7 C8 H8 119.9
C28 N9 N10 111.4(3)
C28 N9 C16 132.4(3)
N10 N9 C16 116.1(3)
C10 C9 C8 118.8(4)
C10 C9 H9 120.6
C8 C9 H9 120.6
C26 N10 N9 105.3(3)
C26 N10 Fe1 142.7(2)
N9 N10 Fe1 111.70(19)
N3 C10 C9 122.6(4)
N3 C10 H10 118.7
C9 C10 H10 118.7
N5 C11 C12 110.4(3)
N5 C11 C14 122.4(3)
C12 C11 C14 127.2(3)
C13 C12 C11 107.3(3)
C13 C12 H12 126.3
C11 C12 H12 126.3
C12 C13 N4 105.7(3)
C12 C13 C15 131.1(4)
N4 C13 C15 123.2(4)
C11 C14 H14A 109.5
C11 C14 H14B 109.5
H14A C14 H14B 109.5
C11 C14 H14C 109.5
H14A C14 H14C 109.5
H14B C14 H14C 109.5
C13 C15 H15A 109.5
C13 C15 H15B 109.5
H15A C15 H15B 109.5
C13 C15 H15C 109.5
H15A C15 H15C 109.5
H15B C15 H15C 109.5
N6 C16 N7 126.9(3)
N6 C16 N9 122.2(3)
N7 C16 N9 110.9(3)
N7 C17 C18 119.6(3)
N7 C17 C21 110.8(3)
C18 C17 C21 129.5(3)
C17 C18 C19 117.7(3)
C17 C18 H18 121.2
C19 C18 H18 121.2
N6 C19 C18 122.2(3)
N6 C19 C20 115.8(3)
C18 C19 C20 122.0(3)
C19 C20 H20A 109.5
C19 C20 H20B 109.5
H20A C20 H20B 109.5
C19 C20 H20C 109.5
H20A C20 H20C 109.5
H20B C20 H20C 109.5
N8 C21 C22 122.1(3)
N8 C21 C17 113.1(3)
C22 C21 C17 124.7(3)
C21 C22 C23 119.2(3)
C21 C22 H22 120.4
C23 C22 H22 120.4
C24 C23 C22 118.7(3)
C24 C23 H23 120.6
C22 C23 H23 120.6
C23 C24 C25 119.5(3)
C23 C24 H24 120.2
C25 C24 H24 120.2
N8 C25 C24 122.4(3)
N8 C25 H25 118.8
C24 C25 H25 118.8
N10 C26 C27 110.1(3)
N10 C26 C29 122.1(3)
C27 C26 C29 127.8(3)
C28 C27 C26 108.0(3)
C28 C27 H27 126.0
C26 C27 H27 126.0
C27 C28 N9 105.1(3)
C27 C28 C30 131.4(3)
N9 C28 C30 123.5(3)
C26 C29 H29A 109.5
C26 C29 H29B 109.5
H29A C29 H29B 109.5
C26 C29 H29C 109.5
H29A C29 H29C 109.5
H29B C29 H29C 109.5
C28 C30 H30A 109.5
C28 C30 H30B 109.5
H30A C30 H30B 109.5
C28 C30 H30C 109.5
H30A C30 H30C 109.5
H30B C30 H30C 109.5
F1 B1 F2 109.7(7)
F1 B1 F4 109.1(4)
F2 B1 F4 111.3(6)
F1 B1 F3 114.1(7)
F2 B1 F3 103.8(5)
F4 B1 F3 108.8(5)
F81 B21 F51 109.7(3)
F81 B21 F71 109.7(3)
F51 B21 F71 109.4(3)
F81 B21 F61 109.5(3)
F51 B21 F61 109.3(3)
F71 B21 F61 109.2(3)
F82 B22 F72 109.7(3)
F82 B22 F52 109.9(3)
F72 B22 F52 109.5(3)
F82 B22 F62 109.4(3)
F72 B22 F62 109.0(3)
F52 B22 F62 109.3(3)
F73 B23 F63 110.2(3)
F73 B23 F83 109.9(3)
F63 B23 F83 109.6(3)
F73 B23 F53 109.3(3)
F63 B23 F53 109.1(3)
F83 B23 F53 108.8(3)
C11S O11S H11S 109.5
O11S C11S C21S 107.8(7)
O11S C11S H11A 110.1
C21S C11S H11A 110.1
O11S C11S H11B 110.1
C21S C11S H11B 110.1
H11A C11S H11B 108.5
C11S C21S H21A 109.5
C11S C21S H21B 109.5
H21A C21S H21B 109.5
C11S C21S H21C 109.5
H21A C21S H21C 109.5
H21B C21S H21C 109.5
C12S O12S H12S 109.5
O12S C12S C22S 109.2(8)
O12S C12S H12A 109.8
C22S C12S H12A 109.8
O12S C12S H12B 109.8
C22S C12S H12B 109.8
H12A C12S H12B 108.3
C12S C22S H22A 109.5
C12S C22S H22B 109.5
H22A C22S H22B 109.5
C12S C22S H22C 109.5
H22A C22S H22C 109.5
H22B C22S H22C 109.5

loop_
_geom_bond_atom_site_label_1
_geom_bond_atom_site_label_2
_geom_bond_distance
Fe1 N7 1.880(3)
Fe1 N2 1.884(3)
Fe1 N8 1.982(3)
Fe1 N3 1.986(3)
Fe1 N10 2.001(3)
Fe1 N5 2.008(3)
C1 N1 1.316(5)
C1 N2 1.330(4)
C1 N4 1.397(4)
N1 C4 1.352(5)
N2 C2 1.349(4)
C2 C3 1.376(5)
C2 C6 1.462(5)
C3 C4 1.388(6)
C3 H3 0.9500
N3 C10 1.340(5)
N3 C6 1.375(4)
N4 C13 1.373(5)
N4 N5 1.389(4)
C4 C5 1.502(5)
N5 C11 1.325(4)
C5 H5A 0.9800
C5 H5B 0.9800
C5 H5C 0.9800
N6 C16 1.311(4)
N6 C19 1.354(5)
C6 C7 1.385(5)
N7 C16 1.340(4)
N7 C17 1.350(4)
C7 C8 1.391(7)
C7 H7 0.9500
N8 C25 1.345(4)
N8 C21 1.370(4)
C8 C9 1.375(7)
C8 H8 0.9500
N9 C28 1.377(4)
N9 N10 1.389(4)
N9 C16 1.398(4)
C9 C10 1.375(5)
C9 H9 0.9500
N10 C26 1.325(4)
C10 H10 0.9500
C11 C12 1.417(6)
C11 C14 1.481(5)
C12 C13 1.357(6)
C12 H12 0.9500
C13 C15 1.505(6)
C14 H14A 0.9800
C14 H14B 0.9800
C14 H14C 0.9800
C15 H15A 0.9800
C15 H15B 0.9800
C15 H15C 0.9800
C17 C18 1.386(5)
C17 C21 1.469(5)
C18 C19 1.398(5)
C18 H18 0.9500
C19 C20 1.502(5)
C20 H20A 0.9800
C20 H20B 0.9800
C20 H20C 0.9800
C21 C22 1.380(5)
C22 C23 1.389(5)
C22 H22 0.9500
C23 C24 1.387(6)
C23 H23 0.9500
C24 C25 1.384(5)
C24 H24 0.9500
C25 H25 0.9500
C26 C27 1.406(5)
C26 C29 1.497(5)
C27 C28 1.364(5)
C27 H27 0.9500
C28 C30 1.486(5)
C29 H29A 0.9800
C29 H29B 0.9800
C29 H29C 0.9800
C30 H30A 0.9800
C30 H30B 0.9800
C30 H30C 0.9800
B1 F1 1.316(7)
B1 F2 1.331(8)
B1 F4 1.371(6)
B1 F3 1.375(8)
B21 F81 1.362(4)
B21 F51 1.365(4)
B21 F71 1.365(4)
B21 F61 1.367(4)
B22 F82 1.360(4)
B22 F72 1.367(4)
B22 F52 1.363(4)
B22 F62 1.370(4)
B23 F73 1.357(4)
B23 F63 1.362(4)
B23 F83 1.366(4)
B23 F53 1.375(4)
O11S C11S 1.421(5)
O11S H11S 0.8400
C11S C21S 1.512(5)
C11S H11A 0.9900
C11S H11B 0.9900
C21S H21A 0.9800
C21S H21B 0.9800
C21S H21C 0.9800
O12S C12S 1.421(5)
O12S H12S 0.8400
C12S C22S 1.510(5)
C12S H12A 0.9900
C12S H12B 0.9900
C22S H22A 0.9800
C22S H22B 0.9800
C22S H22C 0.9800

loop_
_geom_torsion_atom_site_label_1
_geom_torsion_atom_site_label_2
_geom_torsion_atom_site_label_3
_geom_torsion_atom_site_label_4
_geom_torsion
N2 C1 N1 C4 -1.6(5)
N4 C1 N1 C4 178.7(3)
N1 C1 N2 C2 -1.5(5)
N4 C1 N2 C2 178.3(3)
N1 C1 N2 Fe1 -179.8(3)
N4 C1 N2 Fe1 -0.1(4)
N8 Fe1 N2 C1 -88.7(3)
N3 Fe1 N2 C1 179.6(3)
N10 Fe1 N2 C1 91.2(3)
N5 Fe1 N2 C1 -0.2(2)
N8 Fe1 N2 C2 93.0(2)
N3 Fe1 N2 C2 1.3(2)
N10 Fe1 N2 C2 -87.2(2)
N5 Fe1 N2 C2 -178.6(3)
C1 N2 C2 C3 1.9(5)
Fe1 N2 C2 C3 -179.6(3)
C1 N2 C2 C6 -178.3(3)
Fe1 N2 C2 C6 0.1(4)
N2 C2 C3 C4 0.5(5)
C6 C2 C3 C4 -179.2(3)
N1 C1 N4 C13 -0.9(6)
N2 C1 N4 C13 179.3(3)
N1 C1 N4 N5 -179.7(3)
N2 C1 N4 N5 0.5(4)
C1 N1 C4 C3 4.2(5)
C1 N1 C4 C5 -175.2(3)
C2 C3 C4 N1 -3.7(6)
C2 C3 C4 C5 175.6(4)
C13 N4 N5 C11 -0.8(4)
C1 N4 N5 C11 178.3(3)
C13 N4 N5 Fe1 -179.8(2)
C1 N4 N5 Fe1 -0.7(3)
C10 N3 C6 C7 1.3(5)
Fe1 N3 C6 C7 -176.6(3)
C10 N3 C6 C2 -178.9(3)
Fe1 N3 C6 C2 3.1(3)
N2 C2 C6 N3 -2.1(4)
C3 C2 C6 N3 177.6(3)
N2 C2 C6 C7 177.6(3)
C3 C2 C6 C7 -2.7(6)
N8 Fe1 N7 C16 178.3(3)
N3 Fe1 N7 C16 -90.1(2)
N10 Fe1 N7 C16 -1.6(2)
N5 Fe1 N7 C16 89.9(2)
N8 Fe1 N7 C17 4.5(2)
N3 Fe1 N7 C17 96.0(2)
N10 Fe1 N7 C17 -175.4(3)
N5 Fe1 N7 C17 -83.9(3)
N3 C6 C7 C8 -1.5(5)
C2 C6 C7 C8 178.8(4)
C6 C7 C8 C9 0.4(6)
C7 C8 C9 C10 0.8(6)
C28 N9 N10 C26 1.1(3)
C16 N9 N10 C26 -178.5(3)
C28 N9 N10 Fe1 -174.2(2)
C16 N9 N10 Fe1 6.1(3)
C6 N3 C10 C9 -0.1(5)
Fe1 N3 C10 C9 177.6(3)
C8 C9 C10 N3 -0.9(6)
N4 N5 C11 C12 0.2(4)
Fe1 N5 C11 C12 178.7(3)
N4 N5 C11 C14 -179.4(3)
Fe1 N5 C11 C14 -0.9(6)
N5 C11 C12 C13 0.3(4)
C14 C11 C12 C13 180.0(4)
C11 C12 C13 N4 -0.8(4)
C11 C12 C13 C15 178.0(5)
N5 N4 C13 C12 1.0(4)
C1 N4 C13 C12 -177.9(4)
N5 N4 C13 C15 -177.9(4)
C1 N4 C13 C15 3.3(7)
C19 N6 C16 N7 -2.0(5)
C19 N6 C16 N9 -179.8(3)
C17 N7 C16 N6 1.3(5)
Fe1 N7 C16 N6 -172.7(3)
C17 N7 C16 N9 179.2(3)
Fe1 N7 C16 N9 5.3(4)
C28 N9 C16 N6 -8.8(5)
N10 N9 C16 N6 170.8(3)
C28 N9 C16 N7 173.2(3)
N10 N9 C16 N7 -7.2(4)
C16 N7 C17 C18 0.3(5)
Fe1 N7 C17 C18 174.3(2)
C16 N7 C17 C21 -178.4(3)
Fe1 N7 C17 C21 -4.4(4)
N7 C17 C18 C19 -0.9(5)
C21 C17 C18 C19 177.5(3)
C16 N6 C19 C18 1.2(5)
C16 N6 C19 C20 -179.8(3)
C17 C18 C19 N6 0.1(5)
C17 C18 C19 C20 -178.8(3)
C25 N8 C21 C22 0.7(5)
Fe1 N8 C21 C22 -176.7(3)
C25 N8 C21 C17 179.5(3)
Fe1 N8 C21 C17 2.2(3)
N7 C17 C21 N8 1.2(4)
C18 C17 C21 N8 -177.3(3)
N7 C17 C21 C22 179.9(3)
C18 C17 C21 C22 1.4(6)
N8 C21 C22 C23 -0.6(5)
C17 C21 C22 C23 -179.3(3)
C21 C22 C23 C24 0.3(6)
C22 C23 C24 C25 -0.1(6)
C21 N8 C25 C24 -0.5(5)
Fe1 N8 C25 C24 176.5(3)
C23 C24 C25 N8 0.2(6)
N9 N10 C26 C27 -0.5(4)
Fe1 N10 C26 C27 172.4(3)
N9 N10 C26 C29 -179.7(3)
Fe1 N10 C26 C29 -6.8(6)
N10 C26 C27 C28 -0.3(4)
C29 C26 C27 C28 178.8(4)
C26 C27 C28 N9 1.0(4)
C26 C27 C28 C30 -176.5(4)
N10 N9 C28 C27 -1.3(4)
C16 N9 C28 C27 178.3(3)
N10 N9 C28 C30 176.4(3)
C16 N9 C28 C30 -4.0(6)
